data_7105365
loop_
_publ_author_name
'Sherwood, Roger K'
'Kent, Catherine L'
'Patrick, Brian O'
'McNeil, W Stephen'

_publ_section_title
;
 Controlled radical polymerisation of methyl acrylate initiated by a
 well-defined cobalt alkyl complex.
;
_journal_issue 14
_journal_name_full 'Chemical communications (Cambridge, England)'
_journal_page_first 2456
_journal_page_last 2458
_journal_paper_doi 10.1039/b922030e
_journal_volume 46
_journal_year 2010
_chemical_formula_sum 'C24 H27 Co N2 O2'
_chemical_formula_weight 434.41
_chemical_name_systematic
;
?
;
_space_group_IT_number 14
_symmetry_cell_setting monoclinic
_symmetry_space_group_name_Hall '-P 2yn'
_symmetry_space_group_name_H-M 'P 1 21/n 1'
_atom_sites_solution_hydrogens geom
_atom_sites_solution_primary direct
_atom_sites_solution_secondary difmap
_audit_creation_method SHELXL-97
_cell_angle_alpha 90.00
_cell_angle_beta 96.808(2)
_cell_angle_gamma 90.00
_cell_formula_units_Z 4
_cell_length_a 7.5525(2)
_cell_length_b 17.4630(6)
_cell_length_c 15.6446(5)
_cell_measurement_reflns_used 3085
_cell_measurement_temperature 173.0(1)
_cell_measurement_theta_max 31.94
_cell_measurement_theta_min 1.76
_cell_volume 2048.81(11)
_computing_structure_refinement 'SHELXL-97 (Sheldrick, 1997)'
_diffrn_ambient_temperature 103.0(1)
_diffrn_measured_fraction_theta_full 0.999
_diffrn_measured_fraction_theta_max 0.999
_diffrn_measurement_device_type 'Bruker X8 APEX II'
_diffrn_measurement_method 'area detector'
_diffrn_radiation_monochromator graphite
_diffrn_radiation_source 'fine-focus sealed tube'
_diffrn_radiation_type MoK\a
_diffrn_radiation_wavelength 0.71073
_diffrn_reflns_av_R_equivalents 0.0613
_diffrn_reflns_av_sigmaI/netI 0.0718
_diffrn_reflns_limit_h_max 10
_diffrn_reflns_limit_h_min -10
_diffrn_reflns_limit_k_max 24
_diffrn_reflns_limit_k_min -25
_diffrn_reflns_limit_l_max 22
_diffrn_reflns_limit_l_min -22
_diffrn_reflns_number 31367
_diffrn_reflns_theta_full 30.57
_diffrn_reflns_theta_max 30.57
_diffrn_reflns_theta_min 1.75
_exptl_absorpt_coefficient_mu 0.860
_exptl_absorpt_correction_T_max 0.902
_exptl_absorpt_correction_T_min 0.761
_exptl_absorpt_correction_type multi-scan
_exptl_absorpt_process_details SADABS
_exptl_crystal_colour brown
_exptl_crystal_density_diffrn 1.408
_exptl_crystal_density_method 'not measured'
_exptl_crystal_description rod
_exptl_crystal_F_000 912
_exptl_crystal_size_max 0.60
_exptl_crystal_size_mid 0.14
_exptl_crystal_size_min 0.12
_refine_diff_density_max 0.526
_refine_diff_density_min -1.430
_refine_diff_density_rms 0.090
_refine_ls_extinction_method none
_refine_ls_goodness_of_fit_ref 1.176
_refine_ls_hydrogen_treatment constr
_refine_ls_matrix_type full
_refine_ls_number_parameters 365
_refine_ls_number_reflns 6288
_refine_ls_number_restraints 1328
_refine_ls_restrained_S_all 1.066
_refine_ls_R_factor_all 0.1254
_refine_ls_R_factor_gt 0.0870
_refine_ls_shift/su_max 0.000
_refine_ls_shift/su_mean 0.000
_refine_ls_structure_factor_coef Fsqd
_refine_ls_weighting_details 'calc w=1/[\s^2^(Fo^2^)+(0.0116P)^2^+5.4874P] where P=(Fo^2^+2Fc^2^)/3'
_refine_ls_weighting_scheme calc
_refine_ls_wR_factor_gt 0.1272
_refine_ls_wR_factor_ref 0.1391
_reflns_number_gt 4667
_reflns_number_total 6288
_reflns_threshold_expression >2sigma(I)
_cod_data_source_file b922030e.txt
_cod_data_source_block sm034
_cod_original_sg_symbol_H-M 'P 21/n'
_cod_database_code 7105365

loop_
_symmetry_equiv_pos_as_xyz
'x, y, z'
'-x+1/2, y+1/2, -z+1/2'
'-x, -y, -z'
'x-1/2, -y-1/2, z-1/2'

loop_
_atom_site_label
_atom_site_type_symbol
_atom_site_fract_x
_atom_site_fract_y
_atom_site_fract_z
_atom_site_U_iso_or_equiv
_atom_site_adp_type
_atom_site_occupancy
_atom_site_symmetry_multiplicity
_atom_site_calc_flag
_atom_site_refinement_flags
_atom_site_disorder_assembly
_atom_site_disorder_group
Co1 Co 0.49544(5) 0.89643(2) 0.07979(3) 0.01881(10) Uani 0.555(3) 1 d PDU A 1
O1 O 0.326(2) 0.9321(15) 0.1480(17) 0.0206(14) Uani 0.555(3) 1 d PDU A 1
C1 C 0.3642(17) 0.9803(5) 0.2097(9) 0.0198(17) Uani 0.555(3) 1 d PDU A 1
C2 C 0.5145(16) 1.0257(6) 0.2212(9) 0.0246(18) Uani 0.555(3) 1 d PU A 1
H2A H 0.5285 1.0601 0.2687 0.030 Uiso 0.555(3) 1 calc PR A 1
C3 C 0.652(3) 1.0233(8) 0.1640(13) 0.022(2) Uani 0.555(3) 1 d PU A 1
N1 N 0.658(5) 0.977(2) 0.097(3) 0.021(3) Uani 0.555(3) 1 d PDU A 1
C4 C 0.816(3) 0.9677(12) 0.0483(17) 0.024(2) Uani 0.555(3) 1 d PU A 1
H4A H 0.8454 1.0177 0.0238 0.029 Uiso 0.555(3) 1 calc PR A 1
H4B H 0.9198 0.9509 0.0883 0.029 Uiso 0.555(3) 1 calc PR A 1
C5 C 0.780(2) 0.9105(10) -0.0228(8) 0.024(2) Uani 0.555(3) 1 d PU A 1
H5A H 0.7421 0.9368 -0.0780 0.029 Uiso 0.555(3) 1 calc PR A 1
H5B H 0.8899 0.8809 -0.0291 0.029 Uiso 0.555(3) 1 calc PR A 1
N2 N 0.637(4) 0.8583(15) -0.0002(13) 0.019(2) Uani 0.555(3) 1 d PDU A 1
C6 C 0.603(2) 0.7996(9) -0.0441(7) 0.0192(18) Uani 0.555(3) 1 d PU A 1
C7 C 0.4562(15) 0.7494(7) -0.0355(5) 0.0184(16) Uani 0.555(3) 1 d PU A 1
H7A H 0.4518 0.7017 -0.0648 0.022 Uiso 0.555(3) 1 calc PR A 1
C8 C 0.3240(14) 0.7665(6) 0.0120(5) 0.0160(16) Uani 0.555(3) 1 d PDU A 1
O2 O 0.307(2) 0.8277(10) 0.0563(11) 0.018(2) Uani 0.555(3) 1 d PDU A 1
C9 C 0.2242(11) 0.9849(4) 0.2699(5) 0.0204(12) Uani 0.555(3) 1 d PDU A 1
C10 C 0.0956(12) 0.9274(4) 0.2629(5) 0.0229(11) Uani 0.555(3) 1 d PDU A 1
H10A H 0.1004 0.8877 0.2217 0.027 Uiso 0.555(3) 1 calc PR A 1
C11 C -0.0401(9) 0.9278(4) 0.3157(4) 0.0253(10) Uani 0.555(3) 1 d PDU A 1
H11A H -0.1278 0.8886 0.3105 0.030 Uiso 0.555(3) 1 calc PR A 1
C12 C -0.0472(10) 0.9860(4) 0.3764(4) 0.0314(12) Uani 0.555(3) 1 d PDU A 1
H12A H -0.1387 0.9863 0.4132 0.038 Uiso 0.555(3) 1 calc PR A 1
C13 C 0.0806(9) 1.0434(5) 0.3825(4) 0.0311(12) Uani 0.555(3) 1 d PDU A 1
H13A H 0.0757 1.0835 0.4232 0.037 Uiso 0.555(3) 1 calc PR A 1
C14 C 0.2150(9) 1.0427(4) 0.3297(4) 0.0269(12) Uani 0.555(3) 1 d PDU A 1
H14A H 0.3019 1.0823 0.3346 0.032 Uiso 0.555(3) 1 calc PR A 1
C15 C 0.795(2) 1.0843(10) 0.1782(10) 0.034(2) Uani 0.555(3) 1 d PU A 1
H15A H 0.7812 1.1203 0.1298 0.052 Uiso 0.555(3) 1 calc PR A 1
H15B H 0.9125 1.0602 0.1821 0.052 Uiso 0.555(3) 1 calc PR A 1
H15C H 0.7823 1.1118 0.2318 0.052 Uiso 0.555(3) 1 calc PR A 1
C16 C 0.7211(19) 0.7768(7) -0.1117(8) 0.0271(18) Uani 0.555(3) 1 d PU A 1
H16A H 0.7037 0.8128 -0.1600 0.041 Uiso 0.555(3) 1 calc PR A 1
H16B H 0.6899 0.7250 -0.1323 0.041 Uiso 0.555(3) 1 calc PR A 1
H16C H 0.8461 0.7779 -0.0864 0.041 Uiso 0.555(3) 1 calc PR A 1
C17 C 0.1623(10) 0.7170(5) 0.0164(4) 0.0183(13) Uani 0.555(3) 1 d PDU A 1
C18 C 0.1257(10) 0.6562(4) -0.0399(4) 0.0247(12) Uani 0.555(3) 1 d PDU A 1
H18A H 0.2008 0.6462 -0.0832 0.030 Uiso 0.555(3) 1 calc PR A 1
C19 C -0.0230(9) 0.6093(4) -0.0327(5) 0.0311(11) Uani 0.555(3) 1 d PDU A 1
H19A H -0.0477 0.5672 -0.0707 0.037 Uiso 0.555(3) 1 calc PR A 1
C20 C -0.1313(9) 0.6243(4) 0.0286(5) 0.0289(12) Uani 0.555(3) 1 d PDU A 1
H20A H -0.2333 0.5931 0.0320 0.035 Uiso 0.555(3) 1 calc PR A 1
C21 C -0.0969(9) 0.6829(4) 0.0851(5) 0.0280(13) Uani 0.555(3) 1 d PDU A 1
H21A H -0.1739 0.6927 0.1276 0.034 Uiso 0.555(3) 1 calc PR A 1
C22 C 0.0523(11) 0.7283(4) 0.0798(5) 0.0223(12) Uani 0.555(3) 1 d PDU A 1
H22A H 0.0794 0.7681 0.1208 0.027 Uiso 0.555(3) 1 calc PR A 1
C23 C 0.6254(8) 0.8450(4) 0.1822(4) 0.0241(13) Uani 0.555(3) 1 d PDU A 1
H23A H 0.7472 0.8318 0.1698 0.029 Uiso 0.555(3) 1 calc PR A 1
H23B H 0.6363 0.8810 0.2315 0.029 Uiso 0.555(3) 1 calc PR A 1
C24 C 0.5330(16) 0.7735(4) 0.2066(6) 0.037(2) Uani 0.555(3) 1 d PDU A 1
H24A H 0.4131 0.7864 0.2201 0.056 Uiso 0.555(3) 1 calc PR A 1
H24B H 0.6014 0.7502 0.2571 0.056 Uiso 0.555(3) 1 calc PR A 1
H24C H 0.5241 0.7373 0.1585 0.056 Uiso 0.555(3) 1 calc PR A 1
Co1' Co 0.49544(5) 0.89643(2) 0.07979(3) 0.01881(10) Uani 0.445(3) 1 d PDU A 2
O1' O 0.350(3) 0.9412(19) 0.155(2) 0.0206(14) Uani 0.445(3) 1 d PDU A 2
C1' C 0.379(2) 1.0007(7) 0.2050(12) 0.0198(17) Uani 0.445(3) 1 d PDU A 2
C2' C 0.528(2) 1.0459(8) 0.2054(11) 0.0246(18) Uani 0.445(3) 1 d PU A 2
H2'A H 0.5418 1.0860 0.2467 0.030 Uiso 0.445(3) 1 calc PR A 2
C3' C 0.658(3) 1.0385(11) 0.1516(17) 0.022(2) Uani 0.445(3) 1 d PU A 2
N1' N 0.661(7) 0.975(3) 0.106(3) 0.021(3) Uani 0.445(3) 1 d PDU A 2
C4' C 0.800(4) 0.9801(15) 0.052(2) 0.024(2) Uani 0.445(3) 1 d PU A 2
H4'A H 0.9156 0.9874 0.0879 0.029 Uiso 0.445(3) 1 calc PR A 2
H4'B H 0.7784 1.0247 0.0133 0.029 Uiso 0.445(3) 1 calc PR A 2
C5' C 0.803(3) 0.9075(13) 0.0000(11) 0.024(2) Uani 0.445(3) 1 d PU A 2
H5'A H 0.8373 0.9199 -0.0576 0.029 Uiso 0.445(3) 1 calc PR A 2
H5'B H 0.8941 0.8722 0.0288 0.029 Uiso 0.445(3) 1 calc PR A 2
N2' N 0.624(5) 0.8685(19) -0.0100(17) 0.019(2) Uani 0.445(3) 1 d PDU A 2
C6' C 0.596(3) 0.8074(12) -0.0666(9) 0.0192(18) Uani 0.445(3) 1 d PU A 2
C7' C 0.447(2) 0.7589(9) -0.0632(7) 0.0184(16) Uani 0.445(3) 1 d PU A 2
H7'A H 0.4410 0.7140 -0.0978 0.022 Uiso 0.445(3) 1 calc PR A 2
C8' C 0.3083(19) 0.7711(8) -0.0135(7) 0.0160(16) Uani 0.445(3) 1 d PDU A 2
O2' O 0.311(3) 0.8287(13) 0.0390(15) 0.018(2) Uani 0.445(3) 1 d PDU A 2
C9' C 0.2354(14) 1.0136(5) 0.2626(7) 0.0204(12) Uani 0.445(3) 1 d PDU A 2
C10' C 0.1097(15) 0.9574(5) 0.2681(7) 0.0229(11) Uani 0.445(3) 1 d PDU A 2
H10B H 0.1121 0.9124 0.2342 0.027 Uiso 0.445(3) 1 calc PR A 2
C11' C -0.0215(11) 0.9661(5) 0.3233(5) 0.0253(10) Uani 0.445(3) 1 d PDU A 2
H11B H -0.1082 0.9271 0.3266 0.030 Uiso 0.445(3) 1 calc PR A 2
C12' C -0.0252(13) 1.0300(6) 0.3719(6) 0.0314(12) Uani 0.445(3) 1 d PDU A 2
H12B H -0.1128 1.0354 0.4104 0.038 Uiso 0.445(3) 1 calc PR A 2
C13' C 0.0970(11) 1.0866(5) 0.3657(5) 0.0311(12) Uani 0.445(3) 1 d PDU A 2
H13B H 0.0915 1.1319 0.3990 0.037 Uiso 0.445(3) 1 calc PR A 2
C14' C 0.2281(12) 1.0793(5) 0.3123(6) 0.0269(12) Uani 0.445(3) 1 d PDU A 2
H14B H 0.3132 1.1190 0.3093 0.032 Uiso 0.445(3) 1 calc PR A 2
C15' C 0.802(3) 1.0977(14) 0.1571(14) 0.034(2) Uani 0.445(3) 1 d PU A 2
H15D H 0.9151 1.0748 0.1817 0.052 Uiso 0.445(3) 1 calc PR A 2
H15E H 0.7711 1.1399 0.1938 0.052 Uiso 0.445(3) 1 calc PR A 2
H15F H 0.8139 1.1172 0.0993 0.052 Uiso 0.445(3) 1 calc PR A 2
C16' C 0.716(3) 0.7930(9) -0.1338(11) 0.0271(18) Uani 0.445(3) 1 d PU A 2
H16D H 0.8294 0.7724 -0.1068 0.041 Uiso 0.445(3) 1 calc PR A 2
H16E H 0.7366 0.8411 -0.1632 0.041 Uiso 0.445(3) 1 calc PR A 2
H16F H 0.6594 0.7559 -0.1756 0.041 Uiso 0.445(3) 1 calc PR A 2
C17' C 0.1603(14) 0.7137(6) -0.0169(5) 0.0183(13) Uani 0.445(3) 1 d PDU A 2
C18' C 0.1320(13) 0.6573(6) -0.0780(5) 0.0247(12) Uani 0.445(3) 1 d PDU A 2
H18B H 0.2116 0.6530 -0.1204 0.030 Uiso 0.445(3) 1 calc PR A 2
C19' C -0.0087(12) 0.6063(5) -0.0798(6) 0.0311(11) Uani 0.445(3) 1 d PDU A 2
H19B H -0.0266 0.5686 -0.1238 0.037 Uiso 0.445(3) 1 calc PR A 2
C20' C -0.1241(12) 0.6106(5) -0.0165(6) 0.0289(12) Uani 0.445(3) 1 d PDU A 2
H20B H -0.2181 0.5745 -0.0155 0.035 Uiso 0.445(3) 1 calc PR A 2
C21' C -0.0998(13) 0.6677(6) 0.0444(6) 0.0280(13) Uani 0.445(3) 1 d PDU A 2
H21B H -0.1786 0.6717 0.0872 0.034 Uiso 0.445(3) 1 calc PR A 2
C22' C 0.0405(14) 0.7199(6) 0.0435(6) 0.0223(12) Uani 0.445(3) 1 d PDU A 2
H22B H 0.0539 0.7600 0.0847 0.027 Uiso 0.445(3) 1 calc PR A 2
C23' C 0.6151(11) 0.8154(5) 0.1509(5) 0.0249(16) Uani 0.445(3) 1 d PDU A 2
H23C H 0.6153 0.7680 0.1162 0.030 Uiso 0.445(3) 1 calc PR A 2
H23D H 0.7407 0.8304 0.1679 0.030 Uiso 0.445(3) 1 calc PR A 2
C24' C 0.5290(17) 0.7991(6) 0.2300(7) 0.034(2) Uani 0.445(3) 1 d PDU A 2
H24D H 0.5172 0.8469 0.2618 0.051 Uiso 0.445(3) 1 calc PR A 2
H24E H 0.6027 0.7629 0.2665 0.051 Uiso 0.445(3) 1 calc PR A 2
H24F H 0.4107 0.7769 0.2138 0.051 Uiso 0.445(3) 1 calc PR A 2

loop_
_atom_site_aniso_label
_atom_site_aniso_U_11
_atom_site_aniso_U_22
_atom_site_aniso_U_33
_atom_site_aniso_U_23
_atom_site_aniso_U_13
_atom_site_aniso_U_12
Co1 0.01282(16) 0.01794(18) 0.0258(2) 0.0046(2) 0.00288(14) 0.00179(18)
O1 0.012(4) 0.029(5) 0.020(4) -0.0050(17) -0.004(4) -0.004(3)
C1 0.020(2) 0.019(5) 0.019(2) -0.002(4) -0.0051(15) 0.000(3)
C2 0.022(2) 0.026(5) 0.025(5) -0.005(4) -0.004(2) -0.003(3)
C3 0.0202(18) 0.019(6) 0.026(5) 0.006(4) -0.007(3) -0.001(3)
N1 0.0146(15) 0.025(2) 0.021(7) 0.004(4) -0.003(4) 0.0020(17)
C4 0.020(4) 0.025(6) 0.027(3) 0.001(3) 0.002(2) -0.006(4)
C5 0.020(4) 0.020(2) 0.033(6) 0.000(4) 0.009(4) -0.007(2)
N2 0.014(4) 0.008(6) 0.036(4) 0.006(3) 0.006(4) 0.004(3)
C6 0.022(2) 0.018(3) 0.019(6) 0.009(4) 0.008(4) 0.005(2)
C7 0.022(2) 0.011(3) 0.024(5) 0.002(3) 0.007(4) 0.0035(18)
C8 0.015(2) 0.0155(19) 0.017(5) 0.008(3) -0.002(3) 0.0005(16)
O2 0.0166(12) 0.0200(11) 0.021(6) 0.000(3) 0.013(2) -0.0006(9)
C9 0.0195(17) 0.025(4) 0.015(2) 0.006(3) -0.0060(14) 0.005(3)
C10 0.028(2) 0.021(3) 0.0182(19) 0.003(3) -0.0023(16) 0.005(3)
C11 0.027(2) 0.030(3) 0.018(2) 0.000(3) 0.0025(17) -0.001(3)
C12 0.036(2) 0.042(3) 0.018(2) -0.004(3) 0.0071(19) 0.004(3)
C13 0.026(2) 0.044(3) 0.022(3) -0.005(3) -0.0018(19) 0.002(3)
C14 0.0212(19) 0.033(3) 0.024(3) -0.006(3) -0.0048(17) 0.003(3)
C15 0.035(2) 0.031(6) 0.035(7) 0.004(5) -0.005(4) -0.014(3)
C16 0.035(2) 0.019(5) 0.031(6) 0.006(3) 0.020(4) 0.006(3)
C17 0.0152(15) 0.0186(17) 0.021(4) -0.005(3) 0.003(3) 0.0012(13)
C18 0.0227(18) 0.027(2) 0.024(4) -0.009(3) 0.002(3) -0.0012(15)
C19 0.028(2) 0.0218(19) 0.042(4) -0.007(3) 0.002(3) -0.0043(19)
C20 0.0241(19) 0.018(2) 0.044(4) 0.003(3) 0.002(3) -0.0067(19)
C21 0.0215(19) 0.023(3) 0.042(4) -0.001(3) 0.012(3) -0.0045(19)
C22 0.0213(19) 0.019(2) 0.028(4) -0.006(3) 0.010(3) -0.0029(16)
C23 0.023(3) 0.020(3) 0.029(3) 0.007(3) 0.003(3) 0.004(2)
C24 0.068(6) 0.017(4) 0.027(5) 0.004(3) 0.006(4) 0.006(4)
Co1' 0.01282(16) 0.01794(18) 0.0258(2) 0.0046(2) 0.00288(14) 0.00179(18)
O1' 0.012(4) 0.029(5) 0.020(4) -0.0050(17) -0.004(4) -0.004(3)
C1' 0.020(2) 0.019(5) 0.019(2) -0.002(4) -0.0051(15) 0.000(3)
C2' 0.022(2) 0.026(5) 0.025(5) -0.005(4) -0.004(2) -0.003(3)
C3' 0.0202(18) 0.019(6) 0.026(5) 0.006(4) -0.007(3) -0.001(3)
N1' 0.0146(15) 0.025(2) 0.021(7) 0.004(4) -0.003(4) 0.0020(17)
C4' 0.020(4) 0.025(6) 0.027(3) 0.001(3) 0.002(2) -0.006(4)
C5' 0.020(4) 0.020(2) 0.033(6) 0.000(4) 0.009(4) -0.007(2)
N2' 0.014(4) 0.008(6) 0.036(4) 0.006(3) 0.006(4) 0.004(3)
C6' 0.022(2) 0.018(3) 0.019(6) 0.009(4) 0.008(4) 0.005(2)
C7' 0.022(2) 0.011(3) 0.024(5) 0.002(3) 0.007(4) 0.0035(18)
C8' 0.015(2) 0.0155(19) 0.017(5) 0.008(3) -0.002(3) 0.0005(16)
O2' 0.0166(12) 0.0200(11) 0.021(6) 0.000(3) 0.013(2) -0.0006(9)
C9' 0.0195(17) 0.025(4) 0.015(2) 0.006(3) -0.0060(14) 0.005(3)
C10' 0.028(2) 0.021(3) 0.0182(19) 0.003(3) -0.0023(16) 0.005(3)
C11' 0.027(2) 0.030(3) 0.018(2) 0.000(3) 0.0025(17) -0.001(3)
C12' 0.036(2) 0.042(3) 0.018(2) -0.004(3) 0.0071(19) 0.004(3)
C13' 0.026(2) 0.044(3) 0.022(3) -0.005(3) -0.0018(19) 0.002(3)
C14' 0.0212(19) 0.033(3) 0.024(3) -0.006(3) -0.0048(17) 0.003(3)
C15' 0.035(2) 0.031(6) 0.035(7) 0.004(5) -0.005(4) -0.014(3)
C16' 0.035(2) 0.019(5) 0.031(6) 0.006(3) 0.020(4) 0.006(3)
C17' 0.0152(15) 0.0186(17) 0.021(4) -0.005(3) 0.003(3) 0.0012(13)
C18' 0.0227(18) 0.027(2) 0.024(4) -0.009(3) 0.002(3) -0.0012(15)
C19' 0.028(2) 0.0218(19) 0.042(4) -0.007(3) 0.002(3) -0.0043(19)
C20' 0.0241(19) 0.018(2) 0.044(4) 0.003(3) 0.002(3) -0.0067(19)
C21' 0.0215(19) 0.023(3) 0.042(4) -0.001(3) 0.012(3) -0.0045(19)
C22' 0.0213(19) 0.019(2) 0.028(4) -0.006(3) 0.010(3) -0.0029(16)
C23' 0.021(3) 0.020(4) 0.033(4) 0.003(3) 0.000(3) 0.008(3)
C24' 0.039(5) 0.028(6) 0.034(6) 0.004(4) 0.003(4) 0.006(5)

loop_
_atom_type_symbol
_atom_type_description
_atom_type_scat_dispersion_real
_atom_type_scat_dispersion_imag
_atom_type_scat_source
C C 0.0033 0.0016 'International Tables Vol C Tables 4.2.6.8 and 6.1.1.4'
H H 0.0000 0.0000 'International Tables Vol C Tables 4.2.6.8 and 6.1.1.4'
N N 0.0061 0.0033 'International Tables Vol C Tables 4.2.6.8 and 6.1.1.4'
O O 0.0106 0.0060 'International Tables Vol C Tables 4.2.6.8 and 6.1.1.4'
Co Co 0.3494 0.9721 'International Tables Vol C Tables 4.2.6.8 and 6.1.1.4'

loop_
_geom_angle_atom_site_label_1
_geom_angle_atom_site_label_2
_geom_angle_atom_site_label_3
_geom_angle
_geom_angle_site_symmetry_1
_geom_angle_site_symmetry_3
_geom_angle_publ_flag
N2 Co1 O1 171.8(12) . . ?
N2 Co1 O2 97.1(12) . . ?
O1 Co1 O2 76.6(6) . . ?
N2 Co1 N1 86.9(16) . . ?
O1 Co1 N1 98.6(14) . . ?
O2 Co1 N1 170.9(19) . . ?
N2 Co1 C23 96.5(8) . . ?
O1 Co1 C23 89.7(11) . . ?
O2 Co1 C23 99.3(7) . . ?
N1 Co1 C23 88.4(17) . . ?
C1 O1 Co1 122.8(9) . . ?
O1 C1 C2 125.4(10) . . ?
O1 C1 C9 113.3(9) . . ?
C2 C1 C9 121.2(9) . . ?
C1 C2 C3 122.8(12) . . ?
C1 C2 H2A 118.6 . . ?
C3 C2 H2A 118.6 . . ?
N1 C3 C2 126.7(16) . . ?
N1 C3 C15 117.0(18) . . ?
C2 C3 C15 116.1(15) . . ?
C3 N1 C4 124.8(18) . . ?
C3 N1 Co1 119(2) . . ?
C4 N1 Co1 113(2) . . ?
C5 C4 N1 111.6(18) . . ?
C5 C4 H4A 109.3 . . ?
N1 C4 H4A 109.3 . . ?
C5 C4 H4B 109.3 . . ?
N1 C4 H4B 109.3 . . ?
H4A C4 H4B 108.0 . . ?
N2 C5 C4 107.6(15) . . ?
N2 C5 H5A 110.2 . . ?
C4 C5 H5A 110.2 . . ?
N2 C5 H5B 110.2 . . ?
C4 C5 H5B 110.2 . . ?
H5A C5 H5B 108.5 . . ?
C6 N2 C5 118.7(11) . . ?
C6 N2 Co1 125(2) . . ?
C5 N2 Co1 115.7(17) . . ?
N2 C6 C7 124.4(14) . . ?
N2 C6 C16 120.0(16) . . ?
C7 C6 C16 115.6(13) . . ?
C8 C7 C6 123.3(11) . . ?
C8 C7 H7A 118.4 . . ?
C6 C7 H7A 118.4 . . ?
O2 C8 C7 127.5(10) . . ?
O2 C8 C17 108.5(9) . . ?
C7 C8 C17 123.9(9) . . ?
C8 O2 Co1 121.0(9) . . ?
C14 C9 C10 119.3(7) . . ?
C14 C9 C1 124.0(7) . . ?
C10 C9 C1 116.7(7) . . ?
C11 C10 C9 120.4(7) . . ?
C11 C10 H10A 119.8 . . ?
C9 C10 H10A 119.8 . . ?
C10 C11 C12 119.9(6) . . ?
C10 C11 H11A 120.0 . . ?
C12 C11 H11A 120.0 . . ?
C13 C12 C11 119.3(6) . . ?
C13 C12 H12A 120.4 . . ?
C11 C12 H12A 120.4 . . ?
C14 C13 C12 120.6(7) . . ?
C14 C13 H13A 119.7 . . ?
C12 C13 H13A 119.7 . . ?
C13 C14 C9 120.6(7) . . ?
C13 C14 H14A 119.7 . . ?
C9 C14 H14A 119.7 . . ?
C22 C17 C18 118.3(7) . . ?
C22 C17 C8 120.8(7) . . ?
C18 C17 C8 120.8(7) . . ?
C17 C18 C19 119.8(6) . . ?
C17 C18 H18A 120.1 . . ?
C19 C18 H18A 120.1 . . ?
C20 C19 C18 119.9(6) . . ?
C20 C19 H19A 120.0 . . ?
C18 C19 H19A 120.0 . . ?
C21 C20 C19 121.4(6) . . ?
C21 C20 H20A 119.3 . . ?
C19 C20 H20A 119.3 . . ?
C20 C21 C22 119.1(6) . . ?
C20 C21 H21A 120.4 . . ?
C22 C21 H21A 120.4 . . ?
C17 C22 C21 121.5(6) . . ?
C17 C22 H22A 119.3 . . ?
C21 C22 H22A 119.3 . . ?
C24 C23 Co1 112.3(6) . . ?
C24 C23 H23A 109.1 . . ?
Co1 C23 H23A 109.1 . . ?
C24 C23 H23B 109.1 . . ?
Co1 C23 H23B 109.1 . . ?
H23A C23 H23B 107.9 . . ?
O1' C1' C2' 122.7(13) . . ?
O1' C1' C9' 113.4(11) . . ?
C2' C1' C9' 123.9(11) . . ?
C1' C2' C3' 126.1(16) . . ?
C1' C2' H2'A 117.0 . . ?
C3' C2' H2'A 117.0 . . ?
N1' C3' C2' 118(2) . . ?
N1' C3' C15' 124(3) . . ?
C2' C3' C15' 118(2) . . ?
C3' N1' C4' 108.7(18) . . ?
N1' C4' C5' 109(2) . . ?
N1' C4' H4'A 109.9 . . ?
C5' C4' H4'A 109.9 . . ?
N1' C4' H4'B 109.9 . . ?
C5' C4' H4'B 109.9 . . ?
H4'A C4' H4'B 108.3 . . ?
N2' C5' C4' 111(2) . . ?
N2' C5' H5'A 109.4 . . ?
C4' C5' H5'A 109.4 . . ?
N2' C5' H5'B 109.4 . . ?
C4' C5' H5'B 109.4 . . ?
H5'A C5' H5'B 108.0 . . ?
C6' N2' C5' 118.7(16) . . ?
N2' C6' C7' 119.8(18) . . ?
N2' C6' C16' 122(2) . . ?
C7' C6' C16' 118.5(17) . . ?
C8' C7' C6' 125.7(14) . . ?
C8' C7' H7'A 117.2 . . ?
C6' C7' H7'A 117.2 . . ?
O2' C8' C7' 121.0(13) . . ?
O2' C8' C17' 119.8(11) . . ?
C7' C8' C17' 119.0(12) . . ?
C10' C9' C14' 118.7(9) . . ?
C10' C9' C1' 118.7(9) . . ?
C14' C9' C1' 122.5(9) . . ?
C9' C10' C11' 120.4(8) . . ?
C9' C10' H10B 119.8 . . ?
C11' C10' H10B 119.8 . . ?
C12' C11' C10' 120.1(8) . . ?
C12' C11' H11B 120.0 . . ?
C10' C11' H11B 120.0 . . ?
C11' C12' C13' 119.9(8) . . ?
C11' C12' H12B 120.1 . . ?
C13' C12' H12B 120.1 . . ?
C12' C13' C14' 121.3(9) . . ?
C12' C13' H13B 119.4 . . ?
C14' C13' H13B 119.4 . . ?
C13' C14' C9' 119.6(9) . . ?
C13' C14' H14B 120.2 . . ?
C9' C14' H14B 120.2 . . ?
C3' C15' H15D 109.5 . . ?
C3' C15' H15E 109.5 . . ?
H15D C15' H15E 109.5 . . ?
C3' C15' H15F 109.5 . . ?
H15D C15' H15F 109.5 . . ?
H15E C15' H15F 109.5 . . ?
C6' C16' H16D 109.5 . . ?
C6' C16' H16E 109.5 . . ?
H16D C16' H16E 109.5 . . ?
C6' C16' H16F 109.5 . . ?
H16D C16' H16F 109.5 . . ?
H16E C16' H16F 109.5 . . ?
C18' C17' C22' 118.0(8) . . ?
C18' C17' C8' 124.0(9) . . ?
C22' C17' C8' 117.9(9) . . ?
C17' C18' C19' 122.2(8) . . ?
C17' C18' H18B 118.9 . . ?
C19' C18' H18B 118.9 . . ?
C18' C19' C20' 119.5(8) . . ?
C18' C19' H19B 120.2 . . ?
C20' C19' H19B 120.2 . . ?
C21' C20' C19' 119.1(8) . . ?
C21' C20' H20B 120.4 . . ?
C19' C20' H20B 120.4 . . ?
C20' C21' C22' 120.3(8) . . ?
C20' C21' H21B 119.9 . . ?
C22' C21' H21B 119.9 . . ?
C17' C22' C21' 120.8(8) . . ?
C17' C22' H22B 119.6 . . ?
C21' C22' H22B 119.6 . . ?
C24' C23' H23C 109.0 . . ?
C24' C23' H23D 109.0 . . ?
H23C C23' H23D 107.8 . . ?
C23' C24' H24D 109.5 . . ?
C23' C24' H24E 109.5 . . ?
H24D C24' H24E 109.5 . . ?
C23' C24' H24F 109.5 . . ?
H24D C24' H24F 109.5 . . ?
H24E C24' H24F 109.5 . . ?

loop_
_geom_bond_atom_site_label_1
_geom_bond_atom_site_label_2
_geom_bond_distance
_geom_bond_site_symmetry_2
_geom_bond_publ_flag
Co1 N2 1.861(9) . ?
Co1 O1 1.865(8) . ?
Co1 O2 1.867(8) . ?
Co1 N1 1.867(9) . ?
Co1 C23 1.991(6) . ?
O1 C1 1.287(9) . ?
C1 C2 1.380(12) . ?
C1 C9 1.498(8) . ?
C2 C3 1.45(2) . ?
C2 H2A 0.9500 . ?
C3 N1 1.33(4) . ?
C3 C15 1.510(18) . ?
N1 C4 1.50(4) . ?
C4 C5 1.50(2) . ?
C4 H4A 0.9900 . ?
C4 H4B 0.9900 . ?
C5 N2 1.49(4) . ?
C5 H5A 0.9900 . ?
C5 H5B 0.9900 . ?
N2 C6 1.24(3) . ?
C6 C7 1.430(19) . ?
C6 C16 1.517(16) . ?
C7 C8 1.347(14) . ?
C7 H7A 0.9500 . ?
C8 O2 1.289(9) . ?
C8 C17 1.504(8) . ?
C9 C14 1.385(10) . ?
C9 C10 1.391(9) . ?
C10 C11 1.390(11) . ?
C10 H10A 0.9500 . ?
C11 C12 1.397(9) . ?
C11 H11A 0.9500 . ?
C12 C13 1.386(10) . ?
C12 H12A 0.9500 . ?
C13 C14 1.382(10) . ?
C13 H13A 0.9500 . ?
C14 H14A 0.9500 . ?
C15 H15A 0.9800 . ?
C15 H15B 0.9800 . ?
C15 H15C 0.9800 . ?
C16 H16A 0.9800 . ?
C16 H16B 0.9800 . ?
C16 H16C 0.9800 . ?
C17 C22 1.381(9) . ?
C17 C18 1.388(9) . ?
C18 C19 1.404(10) . ?
C18 H18A 0.9500 . ?
C19 C20 1.358(10) . ?
C19 H19A 0.9500 . ?
C20 C21 1.356(9) . ?
C20 H20A 0.9500 . ?
C21 C22 1.389(10) . ?
C21 H21A 0.9500 . ?
C22 H22A 0.9500 . ?
C23 C24 1.501(9) . ?
C23 H23A 0.9900 . ?
C23 H23B 0.9900 . ?
C24 H24A 0.9800 . ?
C24 H24B 0.9800 . ?
C24 H24C 0.9800 . ?
O1' C1' 1.300(10) . ?
C1' C2' 1.373(15) . ?
C1' C9' 1.506(10) . ?
C2' C3' 1.38(3) . ?
C2' H2'A 0.9500 . ?
C3' N1' 1.32(5) . ?
C3' C15' 1.49(2) . ?
N1' C4' 1.42(5) . ?
C4' C5' 1.51(3) . ?
C4' H4'A 0.9900 . ?
C4' H4'B 0.9900 . ?
C5' N2' 1.51(5) . ?
C5' H5'A 0.9900 . ?
C5' H5'B 0.9900 . ?
N2' C6' 1.39(4) . ?
C6' C7' 1.42(3) . ?
C6' C16' 1.48(2) . ?
C7' C8' 1.393(18) . ?
C7' H7'A 0.9500 . ?
C8' O2' 1.297(10) . ?
C8' C17' 1.497(10) . ?
C9' C10' 1.376(12) . ?
C9' C14' 1.390(13) . ?
C10' C11' 1.397(14) . ?
C10' H10B 0.9500 . ?
C11' C12' 1.353(12) . ?
C11' H11B 0.9500 . ?
C12' C13' 1.364(13) . ?
C12' H12B 0.9500 . ?
C13' C14' 1.375(12) . ?
C13' H13B 0.9500 . ?
C14' H14B 0.9500 . ?
C15' H15D 0.9800 . ?
C15' H15E 0.9800 . ?
C15' H15F 0.9800 . ?
C16' H16D 0.9800 . ?
C16' H16E 0.9800 . ?
C16' H16F 0.9800 . ?
C17' C18' 1.372(11) . ?
C17' C22' 1.387(11) . ?
C18' C19' 1.385(13) . ?
C18' H18B 0.9500 . ?
C19' C20' 1.396(12) . ?
C19' H19B 0.9500 . ?
C20' C21' 1.377(12) . ?
C20' H20B 0.9500 . ?
C21' C22' 1.399(13) . ?
C21' H21B 0.9500 . ?
C22' H22B 0.9500 . ?
C23' C24' 1.492(10) . ?
C23' H23C 0.9900 . ?
C23' H23D 0.9900 . ?
C24' H24D 0.9800 . ?
C24' H24E 0.9800 . ?
C24' H24F 0.9800 . ?

loop_
_geom_torsion_atom_site_label_1
_geom_torsion_atom_site_label_2
_geom_torsion_atom_site_label_3
_geom_torsion_atom_site_label_4
_geom_torsion
_geom_torsion_site_symmetry_1
_geom_torsion_site_symmetry_2
_geom_torsion_site_symmetry_3
_geom_torsion_site_symmetry_4
_geom_torsion_publ_flag
N2 Co1 O1 C1 -155(7) . . . . ?
O2 Co1 O1 C1 165(3) . . . . ?
N1 Co1 O1 C1 -23(3) . . . . ?
C23 Co1 O1 C1 65(3) . . . . ?
Co1 O1 C1 C2 17(4) . . . . ?
Co1 O1 C1 C9 -164.6(18) . . . . ?
O1 C1 C2 C3 -1(3) . . . . ?
C9 C1 C2 C3 -179.5(12) . . . . ?
C1 C2 C3 N1 -3(4) . . . . ?
C1 C2 C3 C15 171.7(13) . . . . ?
C2 C3 N1 C4 -170(3) . . . . ?
C15 C3 N1 C4 16(6) . . . . ?
C2 C3 N1 Co1 -10(6) . . . . ?
C15 C3 N1 Co1 176(2) . . . . ?
N2 Co1 N1 C3 -167(4) . . . . ?
O1 Co1 N1 C3 19(4) . . . . ?
O2 Co1 N1 C3 76(10) . . . . ?
C23 Co1 N1 C3 -71(4) . . . . ?
N2 Co1 N1 C4 -5(3) . . . . ?
O1 Co1 N1 C4 -179(3) . . . . ?
O2 Co1 N1 C4 -122(7) . . . . ?
C23 Co1 N1 C4 92(3) . . . . ?
C3 N1 C4 C5 179(4) . . . . ?
Co1 N1 C4 C5 18(4) . . . . ?
N1 C4 C5 N2 -24(3) . . . . ?
C4 C5 N2 C6 -170(2) . . . . ?
C4 C5 N2 Co1 21(2) . . . . ?
O1 Co1 N2 C6 -45(9) . . . . ?
O2 Co1 N2 C6 -6(2) . . . . ?
N1 Co1 N2 C6 -178(3) . . . . ?
C23 Co1 N2 C6 94.0(19) . . . . ?
O1 Co1 N2 C5 123(9) . . . . ?
O2 Co1 N2 C5 162.4(17) . . . . ?
N1 Co1 N2 C5 -9(2) . . . . ?
C23 Co1 N2 C5 -97.3(16) . . . . ?
C5 N2 C6 C7 -172.7(15) . . . . ?
Co1 N2 C6 C7 -4(3) . . . . ?
C5 N2 C6 C16 8(3) . . . . ?
Co1 N2 C6 C16 175.9(12) . . . . ?
N2 C6 C7 C8 10(2) . . . . ?
C16 C6 C7 C8 -170.1(9) . . . . ?
C6 C7 C8 O2 -0.2(18) . . . . ?
C6 C7 C8 C17 175.3(8) . . . . ?
C7 C8 O2 Co1 -13(2) . . . . ?
C17 C8 O2 Co1 170.8(12) . . . . ?
N2 Co1 O2 C8 14.3(19) . . . . ?
O1 Co1 O2 C8 -171(2) . . . . ?
N1 Co1 O2 C8 130(8) . . . . ?
C23 Co1 O2 C8 -83.4(16) . . . . ?
O1 C1 C9 C14 -166.0(19) . . . . ?
C2 C1 C9 C14 12.8(17) . . . . ?
O1 C1 C9 C10 13(2) . . . . ?
C2 C1 C9 C10 -168.3(10) . . . . ?
C14 C9 C10 C11 -0.4(9) . . . . ?
C1 C9 C10 C11 -179.4(9) . . . . ?
C9 C10 C11 C12 -0.2(9) . . . . ?
C10 C11 C12 C13 0.8(10) . . . . ?
C11 C12 C13 C14 -0.7(11) . . . . ?
C12 C13 C14 C9 0.1(11) . . . . ?
C10 C9 C14 C13 0.5(10) . . . . ?
C1 C9 C14 C13 179.3(9) . . . . ?
O2 C8 C17 C22 -18.1(14) . . . . ?
C7 C8 C17 C22 165.6(8) . . . . ?
O2 C8 C17 C18 165.6(12) . . . . ?
C7 C8 C17 C18 -10.6(12) . . . . ?
C22 C17 C18 C19 1.6(9) . . . . ?
C8 C17 C18 C19 178.0(7) . . . . ?
C17 C18 C19 C20 0.8(9) . . . . ?
C18 C19 C20 C21 -1.7(11) . . . . ?
C19 C20 C21 C22 0.0(12) . . . . ?
C18 C17 C22 C21 -3.3(11) . . . . ?
C8 C17 C22 C21 -179.6(8) . . . . ?
C20 C21 C22 C17 2.5(12) . . . . ?
N2 Co1 C23 C24 -99.5(12) . . . . ?
O1 Co1 C23 C24 75.2(7) . . . . ?
O2 Co1 C23 C24 -1.2(7) . . . . ?
N1 Co1 C23 C24 173.7(14) . . . . ?
O1' C1' C2' C3' 4(4) . . . . ?
C9' C1' C2' C3' -177.1(18) . . . . ?
C1' C2' C3' N1' -13(5) . . . . ?
C1' C2' C3' C15' 174.7(18) . . . . ?
C2' C3' N1' C4' 177(3) . . . . ?
C15' C3' N1' C4' -11(7) . . . . ?
C3' N1' C4' C5' 180(4) . . . . ?
N1' C4' C5' N2' 24(4) . . . . ?
C4' C5' N2' C6' 170(2) . . . . ?
C5' N2' C6' C7' 165.5(19) . . . . ?
C5' N2' C6' C16' -17(3) . . . . ?
N2' C6' C7' C8' 8(2) . . . . ?
C16' C6' C7' C8' -169.7(13) . . . . ?
C6' C7' C8' O2' -4(2) . . . . ?
C6' C7' C8' C17' -179.7(12) . . . . ?
O1' C1' C9' C10' 10(3) . . . . ?
C2' C1' C9' C10' -168.2(14) . . . . ?
O1' C1' C9' C14' -171(2) . . . . ?
C2' C1' C9' C14' 10(2) . . . . ?
C14' C9' C10' C11' -0.6(11) . . . . ?
C1' C9' C10' C11' 177.7(12) . . . . ?
C9' C10' C11' C12' -0.2(11) . . . . ?
C10' C11' C12' C13' 1.4(13) . . . . ?
C11' C12' C13' C14' -1.7(14) . . . . ?
C12' C13' C14' C9' 0.9(13) . . . . ?
C10' C9' C14' C13' 0.3(12) . . . . ?
C1' C9' C14' C13' -178.0(12) . . . . ?
O2' C8' C17' C18' 170.7(17) . . . . ?
C7' C8' C17' C18' -13.4(16) . . . . ?
O2' C8' C17' C22' -7(2) . . . . ?
C7' C8' C17' C22' 169.2(10) . . . . ?
C22' C17' C18' C19' -1.2(11) . . . . ?
C8' C17' C18' C19' -178.7(11) . . . . ?
C17' C18' C19' C20' -1.6(11) . . . . ?
C18' C19' C20' C21' 2.7(13) . . . . ?
C19' C20' C21' C22' -1.0(14) . . . . ?
C18' C17' C22' C21' 3.0(14) . . . . ?
C8' C17' C22' C21' -179.4(10) . . . . ?
C20' C21' C22' C17' -1.9(16) . . . . ?
